data_1550782
loop_
_publ_author_name
'Hou, Yujiao'
'An, Haiyan'
'Chang, Shenzhen'
'Zhang, Jie'

_publ_section_title
;
 Versatile catalysts constructed from hybrid polyoxomolybdates for
 simultaneously detoxifying sulfur mustard and organophosphate simulants
;
_journal_name_full 'Catalysis Science &amp; Technology'
_journal_paper_doi 10.1039/C9CY00094A
_journal_year 2019
_chemical_formula_sum 'C42 H83 As2 K5 Mo12 N6 Ni O75'
_chemical_formula_weight 3427.45
_chemical_name_systematic
;
 ?
;
_space_group_crystal_system triclinic
_space_group_IT_number 2
_space_group_name_Hall '-P 1'
_space_group_name_H-M_alt 'P -1'
_symmetry_space_group_name_Hall '-P 1'
_symmetry_space_group_name_H-M 'P -1'
_atom_sites_solution_hydrogens geom
_audit_creation_method SHELXL-2014
_audit_update_record
;
2018-10-04 deposited with the CCDC.    2019-03-26 downloaded from the CCDC.
;
_cell_angle_alpha 76.859(2)
_cell_angle_beta 89.702(3)
_cell_angle_gamma 84.663(3)
_cell_formula_units_Z 1
_cell_length_a 11.6585(5)
_cell_length_b 12.1103(5)
_cell_length_c 17.7420(7)
_cell_measurement_reflns_used 28043
_cell_measurement_temperature 293(2)
_cell_measurement_theta_max 27.510
_cell_measurement_theta_min 1.734
_cell_volume 2428.46(18)
_computing_molecular_graphics 'Bruker SHELXTL'
_computing_publication_material 'Bruker SHELXTL'
_computing_structure_refinement 'SHELXL-2014 (Sheldrick, 2014)'
_diffrn_ambient_temperature 293(2)
_diffrn_detector_area_resol_mean 0.01
_diffrn_measured_fraction_theta_full 0.999
_diffrn_measured_fraction_theta_max 0.997
_diffrn_measurement_device_type 'Bruker Smart Apex CCD'
_diffrn_measurement_method \w-2\q
_diffrn_radiation_type MoK\a
_diffrn_radiation_wavelength 0.71073
_diffrn_reflns_av_R_equivalents 0.0387
_diffrn_reflns_av_unetI/netI 0.0549
_diffrn_reflns_Laue_measured_fraction_full 0.999
_diffrn_reflns_Laue_measured_fraction_max 0.997
_diffrn_reflns_limit_h_max 13
_diffrn_reflns_limit_h_min -15
_diffrn_reflns_limit_k_max 15
_diffrn_reflns_limit_k_min -15
_diffrn_reflns_limit_l_max 22
_diffrn_reflns_limit_l_min -23
_diffrn_reflns_number 28043
_diffrn_reflns_point_group_measured_fraction_full 0.999
_diffrn_reflns_point_group_measured_fraction_max 0.997
_diffrn_reflns_theta_full 25.242
_diffrn_reflns_theta_max 27.510
_diffrn_reflns_theta_min 1.734
_exptl_absorpt_coefficient_mu 2.691
_exptl_absorpt_correction_T_max 0.600
_exptl_absorpt_correction_T_min 0.515
_exptl_absorpt_correction_type empirical
_exptl_absorpt_process_details 'ABSCOR by T.Higashi 8 March, 1995'
_exptl_crystal_colour green
_exptl_crystal_density_diffrn 2.344
_exptl_crystal_density_method 'not measured'
_exptl_crystal_description block
_exptl_crystal_F_000 1669
_exptl_crystal_size_max 0.25
_exptl_crystal_size_mid 0.21
_exptl_crystal_size_min 0.19
_refine_diff_density_max 2.057
_refine_diff_density_min -1.027
_refine_diff_density_rms 0.157
_refine_ls_extinction_method none
_refine_ls_goodness_of_fit_ref 1.028
_refine_ls_hydrogen_treatment constr
_refine_ls_matrix_type full
_refine_ls_number_parameters 685
_refine_ls_number_reflns 11141
_refine_ls_number_restraints 30
_refine_ls_restrained_S_all 1.033
_refine_ls_R_factor_all 0.0584
_refine_ls_R_factor_gt 0.0414
_refine_ls_shift/su_max 0.000
_refine_ls_shift/su_mean 0.000
_refine_ls_structure_factor_coef Fsqd
_refine_ls_weighting_details 'w=1/[\s^2^(Fo^2^)+(0.0603P)^2^+1.4463P] where P=(Fo^2^+2Fc^2^)/3'
_refine_ls_weighting_scheme calc
_refine_ls_wR_factor_gt 0.1065
_refine_ls_wR_factor_ref 0.1152
_reflns_Friedel_coverage 0.000
_reflns_number_gt 8566
_reflns_number_total 11141
_reflns_threshold_expression 'I > 2\s(I)'
_cod_data_source_file c9cy00094a2.cif
_cod_data_source_block 2
_cod_original_cell_volume 2428.46(17)
_cod_database_code 1550782
_shelx_space_group_comment
;
The symmetry employed for this shelxl refinement is uniquely defined
by the following loop, which should always be used as a source of
symmetry information in preference to the above space-group names.
They are only intended as comments.
;
_shelxl_version_number 2014-3

loop_
_space_group_symop_operation_xyz
'x, y, z'
'-x, -y, -z'

loop_
_atom_site_label
_atom_site_type_symbol
_atom_site_fract_x
_atom_site_fract_y
_atom_site_fract_z
_atom_site_U_iso_or_equiv
_atom_site_adp_type
_atom_site_occupancy
_atom_site_site_symmetry_order
_atom_site_calc_flag
_atom_site_refinement_flags_posn
_atom_site_refinement_flags_adp
_atom_site_refinement_flags_occupancy
Mo1 Mo 0.11804(4) 0.06660(4) 0.23092(3) 0.02131(11) Uani 1 1 d . . .
Mo2 Mo 0.37076(4) 0.03495(4) 0.15430(3) 0.02097(11) Uani 1 1 d . . .
Mo3 Mo 0.61174(4) 0.14085(4) 0.23362(3) 0.01997(11) Uani 1 1 d . . .
Mo4 Mo 0.30460(4) 0.26744(4) 0.47222(3) 0.02136(11) Uani 1 1 d . . .
Mo5 Mo 0.08307(4) 0.17246(4) 0.40208(3) 0.02140(11) Uani 1 1 d . . .
Mo6 Mo 0.58014(4) 0.25500(3) 0.38312(3) 0.01982(11) Uani 1 1 d . . .
As1 As 0.32542(4) 0.23227(4) 0.27954(3) 0.01744(12) Uani 1 1 d . . .
Ni1 Ni 0.69228(12) 0.49650(11) 0.43452(8) 0.0223(3) Uani 0.5 1 d . . P
K1 K 0.80612(13) 0.00336(12) 0.40450(8) 0.0411(3) Uani 1 1 d . . .
K2 K 0.57881(16) 0.02772(12) 0.60334(9) 0.0554(4) Uani 1 1 d . . .
K3 K 0.4723(4) 0.4576(3) 0.6016(2) 0.0429(9) Uani 0.5 1 d . . P
O1 O 0.5443(3) 0.4117(3) 0.2797(2) 0.0301(9) Uani 1 1 d . . .
O2 O 0.1312(3) 0.2408(3) 0.1429(2) 0.0265(8) Uani 1 1 d . . .
O3 O 0.4063(3) 0.0096(3) 0.0651(2) 0.0326(9) Uani 1 1 d . . .
O4 O 0.2943(3) 0.1051(3) 0.2511(2) 0.0215(8) Uani 1 1 d . . .
O5 O 0.3689(3) 0.1419(3) 0.5261(2) 0.0331(9) Uani 1 1 d . . .
O6 O 0.3003(3) 0.3578(4) 0.5345(2) 0.0363(10) Uani 1 1 d . . .
O7 O -0.0611(3) 0.1956(3) 0.4205(2) 0.0339(9) Uani 1 1 d . . .
O8 O -0.0113(3) 0.0683(3) 0.1854(2) 0.0348(10) Uani 1 1 d . . .
O9 O 0.7231(3) 0.1501(4) 0.1705(2) 0.0359(10) Uani 1 1 d . . .
O10 O 0.1149(4) 0.0302(3) 0.4418(2) 0.0336(9) Uani 1 1 d . . .
O11 O 0.6844(3) 0.2069(3) 0.3095(2) 0.0244(8) Uani 1 1 d . . .
O12 O 0.4920(3) 0.1288(3) 0.1641(2) 0.0227(8) Uani 1 1 d . . .
O13 O 0.5969(3) 0.1303(3) 0.4519(2) 0.0293(9) Uani 1 1 d . . .
O14 O 0.4721(3) 0.1847(3) 0.3090(2) 0.0200(7) Uani 1 1 d . . .
O15 O 0.4350(3) 0.3174(3) 0.4128(2) 0.0234(8) Uani 1 1 d . . .
O16 O 0.2120(3) 0.0130(3) 0.1533(2) 0.0272(8) Uani 1 1 d . . .
O17 O 0.6683(3) 0.3428(3) 0.4156(2) 0.0293(9) Uani 1 1 d . . .
O18 O 0.0660(3) 0.3633(3) 0.3429(2) 0.0286(9) Uani 1 1 d . . .
O19 O 0.1262(4) -0.0583(3) 0.2997(2) 0.0346(10) Uani 1 1 d . . .
O20 O 0.5601(3) 0.3280(3) 0.1791(2) 0.0294(9) Uani 1 1 d . . .
O21 O 0.2213(3) 0.4262(3) 0.3854(2) 0.0290(9) Uani 1 1 d . . .
O22 O 0.0751(3) 0.1691(3) 0.2955(2) 0.0248(8) Uani 1 1 d . . .
O23 O 0.3004(3) 0.2115(3) 0.0860(2) 0.0297(9) Uani 1 1 d . . .
O24 O 0.1468(3) 0.2297(3) 0.4857(2) 0.0267(8) Uani 1 1 d . . .
O25 O 0.4241(4) -0.0877(3) 0.2176(2) 0.0337(9) Uani 1 1 d . . .
O26 O 0.2667(3) 0.1968(3) 0.3749(2) 0.0207(7) Uani 1 1 d . . .
O27 O 0.6271(3) 0.0025(3) 0.2866(2) 0.0313(9) Uani 1 1 d . . .
C1 C 0.5176(6) 0.6274(5) 0.1685(4) 0.0412(16) Uani 1 1 d . . .
H1A H 0.5508 0.6300 0.2155 0.049 Uiso 1 1 calc R U .
C2 C 0.1144(5) 0.5458(4) 0.2798(3) 0.0263(12) Uani 1 1 d . . .
C3 C 0.4877(6) 0.7277(5) 0.1133(4) 0.0449(17) Uani 1 1 d . . .
H3A H 0.5014 0.7975 0.1233 0.054 Uiso 1 1 calc R U .
C4 C 0.1790(6) 0.7234(5) 0.2079(4) 0.0484(18) Uani 1 1 d . . .
H4A H 0.2364 0.7729 0.1971 0.058 Uiso 1 1 calc R U .
C5 C 0.1986(6) 0.6223(5) 0.2634(4) 0.0440(17) Uani 1 1 d . . .
H5A H 0.2688 0.6052 0.2900 0.053 Uiso 1 1 calc R U .
C6 C -0.0086(6) 0.6740(5) 0.1841(4) 0.0428(16) Uani 1 1 d . . .
H6A H -0.0788 0.6906 0.1573 0.051 Uiso 1 1 calc R U .
C7 C 0.4139(6) 0.6235(5) 0.0302(4) 0.0481(18) Uani 1 1 d . . .
H7A H 0.3767 0.6225 -0.0159 0.058 Uiso 1 1 calc R U .
C8 C 0.4445(6) 0.5212(5) 0.0844(4) 0.0455(17) Uani 1 1 d . . .
H8A H 0.4289 0.4521 0.0741 0.055 Uiso 1 1 calc R U .
C9 C 0.0743(6) 0.7510(5) 0.1683(4) 0.0377(15) Uani 1 1 d . . .
C10 C 0.0117(5) 0.5732(5) 0.2388(4) 0.0396(16) Uani 1 1 d . . .
H10A H -0.0450 0.5228 0.2483 0.048 Uiso 1 1 calc R U .
C11 C 0.1980(5) 0.5035(5) -0.0878(4) 0.0368(15) Uani 1 1 d . . .
H11A H 0.2202 0.5127 -0.1391 0.044 Uiso 1 1 calc R U .
C12 C 0.2251(5) 0.4001(5) -0.0347(3) 0.0361(15) Uani 1 1 d . . .
H12A H 0.2677 0.3406 -0.0503 0.043 Uiso 1 1 calc R U .
C13 C 0.4386(5) 0.7238(4) 0.0450(3) 0.0292(13) Uani 1 1 d . . .
C14 C 0.1380(5) 0.5913(5) -0.0630(4) 0.0364(15) Uani 1 1 d . . .
C15 C 0.2092(4) 0.2708(4) 0.0943(3) 0.0232(11) Uani 1 1 d . . .
C16 C 0.1071(5) 0.5805(5) 0.0135(4) 0.0393(16) Uani 1 1 d . . .
H16A H 0.0697 0.6417 0.0302 0.047 Uiso 1 1 calc R U .
C17 C 0.1332(5) 0.4768(5) 0.0646(3) 0.0332(13) Uani 1 1 d . . .
H17A H 0.1126 0.4684 0.1162 0.040 Uiso 1 1 calc R U .
C18 C 0.1889(4) 0.3860(4) 0.0410(3) 0.0261(12) Uani 1 1 d . . .
C19 C 0.4976(5) 0.5236(4) 0.1530(3) 0.0282(12) Uani 1 1 d . . .
C20 C 0.5373(4) 0.4126(4) 0.2083(3) 0.0249(12) Uani 1 1 d . . .
C21 C 0.1350(5) 0.4380(4) 0.3404(3) 0.0255(12) Uani 1 1 d . . .
N1 N 0.1057(4) 0.6979(4) -0.1195(4) 0.0501(17) Uani 1 1 d . . .
H1B H 0.1244 0.7046 -0.1672 0.060 Uiso 1 1 calc R U .
H1C H 0.0681 0.7539 -0.1051 0.060 Uiso 1 1 calc R U .
N2 N 0.0545(5) 0.8530(4) 0.1118(3) 0.0464(14) Uani 1 1 d . . .
H2A H 0.1076 0.8987 0.1015 0.056 Uiso 1 1 calc R U .
H2B H -0.0106 0.8696 0.0875 0.056 Uiso 1 1 calc R U .
N3 N 0.4087(4) 0.8291(4) -0.0133(3) 0.0365(12) Uani 1 1 d . . .
H3B H 0.3759 0.8268 -0.0561 0.044 Uiso 1 1 calc R U .
H3C H 0.4238 0.8934 -0.0047 0.044 Uiso 1 1 calc R U .
O1W O 0.8680(5) 0.4566(6) 0.4339(4) 0.0153(15) Uani 0.5 1 d . U P
O1WA O 0.8494(7) 0.4326(7) 0.4731(6) 0.035(2) Uani 0.5 1 d . U P
O2W O 0.7154(7) 0.5697(5) 0.3163(4) 0.0247(16) Uani 0.5 1 d . U P
O3W O 0.6924(7) 0.4193(6) 0.5507(4) 0.0288(17) Uani 0.5 1 d . . P
O4W O 0.5106(10) 0.5276(10) 0.4367(7) 0.038(3) Uani 0.5 1 d . . P
OW1 O 0.5039(14) 0.7681(9) 0.3487(7) 0.086(4) Uani 0.5 1 d . . P
OW2 O 0.4098(10) 0.7451(9) 0.3671(7) 0.062(3) Uani 0.5 1 d . . P
OW3 O 0.7091(7) 0.8061(6) 0.2284(5) 0.110(3) Uani 1 1 d . U .
OW4 O 0.7791(7) 0.9002(6) 0.0677(5) 0.121(3) Uani 1 1 d . U .
OW5 O 0.9730(5) -0.3553(6) 0.4254(4) 0.089(2) Uani 1 1 d . . .
OW6 O 0.7991(5) 0.2120(4) 0.5649(3) 0.0745(18) Uani 1 1 d . . .
OW7 O 0.8320(4) 0.1397(5) 0.0290(3) 0.0624(15) Uani 1 1 d . . .
OW8 O 0.8481(4) 0.3533(5) 0.2643(3) 0.0690(18) Uani 1 1 d . . .
OW9 O 0.8944(6) -0.1363(6) 0.3085(4) 0.094(2) Uani 1 1 d . . .

loop_
_atom_site_aniso_label
_atom_site_aniso_U_11
_atom_site_aniso_U_22
_atom_site_aniso_U_33
_atom_site_aniso_U_23
_atom_site_aniso_U_13
_atom_site_aniso_U_12
Mo1 0.0226(2) 0.0200(2) 0.0216(2) -0.00284(17) -0.00160(18) -0.00748(17)
Mo2 0.0251(2) 0.0184(2) 0.0205(2) -0.00643(17) -0.00005(18) -0.00269(17)
Mo3 0.0186(2) 0.0206(2) 0.0205(2) -0.00446(17) 0.00089(17) -0.00178(16)
Mo4 0.0222(2) 0.0243(2) 0.0196(2) -0.00883(17) -0.00077(18) -0.00264(17)
Mo5 0.0202(2) 0.0229(2) 0.0212(2) -0.00367(17) 0.00165(18) -0.00589(17)
Mo6 0.0197(2) 0.0177(2) 0.0225(2) -0.00470(17) -0.00299(18) -0.00374(16)
As1 0.0184(3) 0.0153(2) 0.0183(3) -0.00280(19) -0.0012(2) -0.00265(19)
Ni1 0.0240(7) 0.0217(7) 0.0238(7) -0.0090(5) -0.0021(6) -0.0047(5)
K1 0.0450(8) 0.0386(7) 0.0365(8) -0.0021(6) -0.0073(6) -0.0031(6)
K2 0.0843(12) 0.0356(8) 0.0377(9) 0.0074(6) -0.0073(8) 0.0002(8)
K3 0.045(2) 0.0382(18) 0.050(2) -0.0166(19) 0.0053(19) -0.0076(14)
O1 0.038(2) 0.0214(19) 0.029(2) -0.0008(15) -0.0062(18) -0.0048(16)
O2 0.025(2) 0.0258(19) 0.026(2) 0.0016(15) -0.0004(16) -0.0060(15)
O3 0.040(2) 0.034(2) 0.027(2) -0.0153(17) 0.0025(18) -0.0058(18)
O4 0.0203(18) 0.0227(18) 0.022(2) -0.0065(14) 0.0009(15) -0.0044(14)
O5 0.034(2) 0.032(2) 0.029(2) -0.0006(17) -0.0018(18) -0.0026(17)
O6 0.035(2) 0.044(2) 0.036(3) -0.0225(19) -0.0020(19) 0.0011(19)
O7 0.026(2) 0.042(2) 0.035(2) -0.0094(18) 0.0025(18) -0.0097(17)
O8 0.029(2) 0.039(2) 0.039(3) -0.0110(18) -0.0059(18) -0.0103(18)
O9 0.024(2) 0.049(2) 0.037(3) -0.0138(19) 0.0076(18) -0.0064(18)
O10 0.044(2) 0.027(2) 0.028(2) -0.0022(16) 0.0005(19) -0.0053(17)
O11 0.0195(19) 0.0302(19) 0.025(2) -0.0077(15) 0.0007(15) -0.0054(15)
O12 0.0247(19) 0.0212(18) 0.022(2) -0.0050(14) 0.0000(15) -0.0018(14)
O13 0.036(2) 0.0251(19) 0.026(2) -0.0055(16) 0.0000(17) -0.0018(16)
O14 0.0194(18) 0.0207(17) 0.0204(19) -0.0054(14) -0.0010(14) -0.0031(14)
O15 0.0222(19) 0.0229(18) 0.028(2) -0.0127(15) -0.0029(15) -0.0007(14)
O16 0.030(2) 0.0277(19) 0.028(2) -0.0123(16) -0.0008(17) -0.0113(16)
O17 0.023(2) 0.028(2) 0.040(2) -0.0136(17) -0.0051(17) -0.0058(16)
O18 0.023(2) 0.0212(18) 0.041(2) -0.0045(16) -0.0094(17) -0.0047(15)
O19 0.048(3) 0.024(2) 0.030(2) -0.0013(16) 0.0013(19) -0.0087(18)
O20 0.042(2) 0.0214(19) 0.024(2) -0.0018(15) -0.0024(17) -0.0063(16)
O21 0.029(2) 0.0235(19) 0.034(2) -0.0054(16) -0.0087(17) -0.0032(16)
O22 0.0236(19) 0.0250(18) 0.027(2) -0.0061(15) 0.0005(16) -0.0081(15)
O23 0.027(2) 0.028(2) 0.028(2) 0.0071(16) 0.0023(17) 0.0008(16)
O24 0.026(2) 0.037(2) 0.021(2) -0.0114(16) 0.0048(16) -0.0087(16)
O25 0.043(2) 0.0220(19) 0.034(2) -0.0038(16) -0.0052(19) 0.0012(17)
O26 0.0208(18) 0.0266(18) 0.0170(19) -0.0082(14) 0.0016(14) -0.0066(14)
O27 0.036(2) 0.0249(19) 0.032(2) -0.0048(16) -0.0086(18) 0.0037(16)
C1 0.066(5) 0.030(3) 0.029(4) -0.011(3) -0.004(3) -0.002(3)
C2 0.030(3) 0.019(2) 0.033(3) -0.010(2) -0.001(2) -0.005(2)
C3 0.079(5) 0.023(3) 0.033(4) -0.007(3) -0.011(3) -0.002(3)
C4 0.050(4) 0.039(4) 0.051(5) 0.008(3) -0.004(3) -0.025(3)
C5 0.035(4) 0.046(4) 0.045(4) 0.004(3) -0.014(3) -0.011(3)
C6 0.039(4) 0.032(3) 0.056(5) -0.003(3) -0.014(3) -0.008(3)
C7 0.061(5) 0.030(3) 0.049(4) -0.001(3) -0.025(4) -0.004(3)
C8 0.058(4) 0.020(3) 0.057(5) -0.002(3) -0.023(4) -0.009(3)
C9 0.055(4) 0.029(3) 0.029(3) -0.009(2) -0.004(3) 0.000(3)
C10 0.038(4) 0.025(3) 0.054(4) -0.001(3) -0.011(3) -0.009(3)
C11 0.035(3) 0.040(3) 0.028(3) 0.007(3) -0.002(3) -0.005(3)
C12 0.037(3) 0.034(3) 0.030(3) 0.006(2) 0.000(3) 0.004(3)
C13 0.032(3) 0.021(3) 0.029(3) 0.004(2) -0.002(2) -0.001(2)
C14 0.022(3) 0.028(3) 0.050(4) 0.010(3) -0.005(3) -0.003(2)
C15 0.024(3) 0.024(3) 0.020(3) -0.001(2) -0.003(2) -0.006(2)
C16 0.035(3) 0.023(3) 0.057(4) -0.004(3) 0.000(3) 0.000(2)
C17 0.042(4) 0.030(3) 0.028(3) -0.007(2) 0.005(3) -0.008(3)
C18 0.021(3) 0.025(3) 0.028(3) 0.002(2) -0.003(2) -0.001(2)
C19 0.031(3) 0.020(3) 0.030(3) -0.001(2) 0.001(2) -0.001(2)
C20 0.024(3) 0.024(3) 0.027(3) -0.003(2) -0.001(2) -0.008(2)
C21 0.025(3) 0.020(3) 0.032(3) -0.006(2) -0.001(2) 0.000(2)
N1 0.033(3) 0.029(3) 0.069(4) 0.024(3) -0.003(3) 0.005(2)
N2 0.066(4) 0.029(3) 0.041(3) -0.002(2) -0.008(3) -0.009(3)
N3 0.057(3) 0.025(2) 0.026(3) 0.000(2) -0.005(2) -0.008(2)
O1W 0.008(2) 0.020(2) 0.018(3) -0.006(2) 0.001(2) 0.001(2)
O1WA 0.031(3) 0.029(3) 0.046(3) -0.011(2) -0.020(3) -0.008(2)
O2W 0.048(4) 0.019(3) 0.007(3) -0.005(2) -0.005(3) 0.005(3)
O3W 0.039(5) 0.026(4) 0.022(4) -0.007(3) 0.000(3) -0.005(3)
O4W 0.030(6) 0.039(6) 0.048(8) -0.013(6) 0.006(6) -0.003(4)
OW1 0.133(13) 0.049(7) 0.069(9) -0.001(6) -0.048(9) -0.002(7)
OW2 0.063(7) 0.045(6) 0.075(8) -0.002(5) -0.008(6) -0.015(5)
OW3 0.119(6) 0.082(5) 0.148(7) -0.074(5) -0.028(5) 0.013(4)
OW4 0.135(7) 0.081(5) 0.139(7) -0.013(5) -0.067(5) 0.003(4)
OW5 0.071(4) 0.112(5) 0.101(5) -0.067(4) 0.024(4) 0.005(4)
OW6 0.113(5) 0.050(3) 0.049(3) -0.004(3) -0.020(3) 0.035(3)
OW7 0.057(3) 0.080(4) 0.051(3) -0.015(3) 0.011(3) -0.013(3)
OW8 0.044(3) 0.082(4) 0.062(4) 0.035(3) -0.022(3) -0.032(3)
OW9 0.091(5) 0.114(5) 0.108(5) -0.072(4) 0.051(4) -0.057(4)

loop_
_atom_type_symbol
_atom_type_description
_atom_type_scat_dispersion_real
_atom_type_scat_dispersion_imag
_atom_type_scat_source
C C 0.0033 0.0016 'International Tables Vol C Tables 4.2.6.8 and 6.1.1.4'
H H 0.0000 0.0000 'International Tables Vol C Tables 4.2.6.8 and 6.1.1.4'
As As 0.0499 2.0058 'International Tables Vol C Tables 4.2.6.8 and 6.1.1.4'
K K 0.2009 0.2494 'International Tables Vol C Tables 4.2.6.8 and 6.1.1.4'
Mo Mo -1.6832 0.6857 'International Tables Vol C Tables 4.2.6.8 and 6.1.1.4'
N N 0.0061 0.0033 'International Tables Vol C Tables 4.2.6.8 and 6.1.1.4'
Ni Ni 0.3393 1.1124 'International Tables Vol C Tables 4.2.6.8 and 6.1.1.4'
O O 0.0106 0.0060 'International Tables Vol C Tables 4.2.6.8 and 6.1.1.4'

loop_
_geom_angle_atom_site_label_1
_geom_angle_atom_site_label_2
_geom_angle_atom_site_label_3
_geom_angle
_geom_angle_site_symmetry_1
_geom_angle_site_symmetry_3
O19 Mo1 O8 103.32(19) . .
O19 Mo1 O22 98.82(18) . .
O8 Mo1 O22 99.70(18) . .
O19 Mo1 O16 97.85(17) . .
O8 Mo1 O16 95.90(18) . .
O22 Mo1 O16 153.84(14) . .
O19 Mo1 O4 95.19(17) . .
O8 Mo1 O4 160.11(16) . .
O22 Mo1 O4 84.38(14) . .
O16 Mo1 O4 74.14(14) . .
O19 Mo1 O2 172.34(17) . .
O8 Mo1 O2 84.34(16) . .
O22 Mo1 O2 79.82(14) . .
O16 Mo1 O2 80.97(14) . .
O4 Mo1 O2 77.19(13) . .
O19 Mo1 Mo2 98.63(14) . .
O8 Mo1 Mo2 125.36(14) . .
O22 Mo1 Mo2 125.50(10) . .
O16 Mo1 Mo2 31.27(11) . .
O4 Mo1 Mo2 42.87(9) . .
O2 Mo1 Mo2 76.40(9) . .
O25 Mo2 O3 103.45(19) . .
O25 Mo2 O16 100.82(17) . .
O3 Mo2 O16 98.90(18) . .
O25 Mo2 O12 98.73(17) . .
O3 Mo2 O12 98.11(17) . .
O16 Mo2 O12 150.24(15) . .
O25 Mo2 O4 91.17(16) . .
O3 Mo2 O4 164.90(16) . .
O16 Mo2 O4 74.23(14) . .
O12 Mo2 O4 83.18(13) . .
O25 Mo2 O23 171.03(17) . .
O3 Mo2 O23 84.95(17) . .
O16 Mo2 O23 80.70(14) . .
O12 Mo2 O23 76.68(14) . .
O4 Mo2 O23 80.70(13) . .
O25 Mo2 Mo1 98.43(14) . .
O3 Mo2 Mo1 129.82(14) . .
O16 Mo2 Mo1 32.14(11) . .
O12 Mo2 Mo1 122.51(10) . .
O4 Mo2 Mo1 42.09(9) . .
O23 Mo2 Mo1 78.08(9) . .
O9 Mo3 O27 104.88(19) . .
O9 Mo3 O12 98.39(18) . .
O27 Mo3 O12 99.12(17) . .
O9 Mo3 O11 96.55(18) . .
O27 Mo3 O11 96.47(17) . .
O12 Mo3 O11 154.81(15) . .
O9 Mo3 O14 162.62(16) . .
O27 Mo3 O14 90.98(16) . .
O12 Mo3 O14 85.81(14) . .
O11 Mo3 O14 74.23(13) . .
O9 Mo3 O20 86.77(17) . .
O27 Mo3 O20 168.35(16) . .
O12 Mo3 O20 79.07(14) . .
O11 Mo3 O20 81.66(14) . .
O14 Mo3 O20 77.43(13) . .
O9 Mo3 Mo6 127.62(14) . .
O27 Mo3 Mo6 95.35(14) . .
O12 Mo3 Mo6 125.70(10) . .
O11 Mo3 Mo6 32.51(10) . .
O14 Mo3 Mo6 41.72(9) . .
O20 Mo3 Mo6 76.86(10) . .
O5 Mo4 O6 103.8(2) . .
O5 Mo4 O15 98.13(17) . .
O6 Mo4 O15 99.28(17) . .
O5 Mo4 O24 97.24(17) . .
O6 Mo4 O24 96.78(17) . .
O15 Mo4 O24 154.40(16) . .
O5 Mo4 O26 94.32(17) . .
O6 Mo4 O26 160.93(17) . .
O15 Mo4 O26 83.83(14) . .
O24 Mo4 O26 74.70(14) . .
O5 Mo4 O21 172.36(17) . .
O6 Mo4 O21 83.70(17) . .
O15 Mo4 O21 78.92(14) . .
O24 Mo4 O21 83.20(15) . .
O26 Mo4 O21 78.41(13) . .
O5 Mo4 Mo5 99.54(14) . .
O6 Mo4 Mo5 126.67(14) . .
O15 Mo4 Mo5 124.00(11) . .
O24 Mo4 Mo5 32.55(11) . .
O26 Mo4 Mo5 42.26(9) . .
O21 Mo4 Mo5 76.71(9) . .
O10 Mo5 O7 103.46(19) . .
O10 Mo5 O22 99.77(17) . .
O7 Mo5 O22 100.14(18) . .
O10 Mo5 O24 97.43(18) . .
O7 Mo5 O24 98.98(18) . .
O22 Mo5 O24 150.45(14) . .
O10 Mo5 O26 92.17(16) . .
O7 Mo5 O26 163.34(16) . .
O22 Mo5 O26 82.55(14) . .
O24 Mo5 O26 72.93(13) . .
O10 Mo5 O18 172.13(16) . .
O7 Mo5 O18 84.38(16) . .
O22 Mo5 O18 78.02(15) . .
O24 Mo5 O18 81.67(15) . .
O26 Mo5 O18 80.09(12) . .
O10 Mo5 Mo4 98.31(14) . .
O7 Mo5 Mo4 129.16(14) . .
O22 Mo5 Mo4 120.71(10) . .
O24 Mo5 Mo4 32.29(10) . .
O26 Mo5 Mo4 40.74(9) . .
O18 Mo5 Mo4 76.73(9) . .
O13 Mo6 O17 104.12(18) . .
O13 Mo6 O15 99.89(17) . .
O17 Mo6 O15 98.77(16) . .
O13 Mo6 O11 96.36(16) . .
O17 Mo6 O11 97.77(16) . .
O15 Mo6 O11 153.19(16) . .
O13 Mo6 O14 93.05(16) . .
O17 Mo6 O14 162.15(15) . .
O15 Mo6 O14 82.81(14) . .
O11 Mo6 O14 75.13(14) . .
O13 Mo6 O1 172.39(16) . .
O17 Mo6 O1 83.38(16) . .
O15 Mo6 O1 79.97(14) . .
O11 Mo6 O1 81.14(15) . .
O14 Mo6 O1 79.37(13) . .
O13 Mo6 Mo3 96.47(13) . .
O17 Mo6 Mo3 128.85(13) . .
O15 Mo6 Mo3 123.27(11) . .
O11 Mo6 Mo3 32.90(11) . .
O14 Mo6 Mo3 42.22(9) . .
O1 Mo6 Mo3 77.51(10) . .
O14 As1 O4 96.16(16) . .
O14 As1 O26 95.87(16) . .
O4 As1 O26 96.69(15) . .
O6 Ni1 O1WA 95.2(3) 2_666 .
O6 Ni1 O17 171.65(18) 2_666 .
O1WA Ni1 O17 87.6(3) . .
O6 Ni1 K3 90.62(17) 2_666 2_666
O1WA Ni1 K3 173.3(3) . 2_666
O17 Ni1 K3 86.19(16) . 2_666
O6 Ni1 O3W 87.4(2) 2_666 .
O1WA Ni1 O3W 68.6(4) . .
O17 Ni1 O3W 86.3(2) . .
K3 Ni1 O3W 108.3(3) 2_666 .
O6 Ni1 O1W 95.7(2) 2_666 .
O1WA Ni1 O1W 20.7(3) . .
O17 Ni1 O1W 89.7(2) . .
K3 Ni1 O1W 161.6(2) 2_666 .
O3W Ni1 O1W 89.3(3) . .
O6 Ni1 O2W 93.4(2) 2_666 .
O1WA Ni1 O2W 103.9(4) . .
O17 Ni1 O2W 93.6(2) . .
K3 Ni1 O2W 79.1(2) 2_666 .
O3W Ni1 O2W 172.6(3) . .
O1W Ni1 O2W 83.3(3) . .
O6 Ni1 O4W 87.1(3) 2_666 .
O1WA Ni1 O4W 157.6(4) . .
O17 Ni1 O4W 87.4(3) . .
K3 Ni1 O4W 19.2(3) 2_666 .
O3W Ni1 O4W 89.3(4) . .
O1W Ni1 O4W 176.8(4) . .
O2W Ni1 O4W 98.2(4) . .
O4W K3 Ni1 89.0(13) 2_666 2_666
C20 O1 Mo6 128.0(3) . .
C15 O2 Mo1 129.4(3) . .
As1 O4 Mo1 122.88(17) . .
As1 O4 Mo2 127.81(17) . .
Mo1 O4 Mo2 95.04(14) . .
Mo4 O6 Ni1 156.6(3) . 2_666
Mo6 O11 Mo3 114.59(17) . .
Mo3 O12 Mo2 141.11(18) . .
As1 O14 Mo6 127.11(17) . .
As1 O14 Mo3 125.99(18) . .
Mo6 O14 Mo3 96.05(13) . .
Mo6 O15 Mo4 139.00(19) . .
Mo2 O16 Mo1 116.59(18) . .
Mo6 O17 Ni1 149.2(2) . .
C21 O18 Mo5 130.7(3) . .
C20 O20 Mo3 131.8(3) . .
C21 O21 Mo4 130.7(3) . .
Mo5 O22 Mo1 138.6(2) . .
C15 O23 Mo2 130.0(3) . .
Mo4 O24 Mo5 115.16(17) . .
As1 O26 Mo4 127.09(17) . .
As1 O26 Mo5 125.71(18) . .
Mo4 O26 Mo5 97.00(13) . .
C19 C1 C3 119.7(6) . .
C19 C1 H1A 120.1 . .
C3 C1 H1A 120.1 . .
C10 C2 C5 118.1(5) . .
C10 C2 C21 121.1(5) . .
C5 C2 C21 120.8(5) . .
C13 C3 C1 120.0(6) . .
C13 C3 H3A 120.0 . .
C1 C3 H3A 120.0 . .
C5 C4 C9 120.3(6) . .
C5 C4 H4A 119.8 . .
C9 C4 H4A 119.8 . .
C4 C5 C2 120.9(6) . .
C4 C5 H5A 119.5 . .
C2 C5 H5A 119.5 . .
C10 C6 C9 120.8(6) . .
C10 C6 H6A 119.6 . .
C9 C6 H6A 119.6 . .
C13 C7 C8 119.9(6) . .
C13 C7 H7A 120.1 . .
C8 C7 H7A 120.1 . .
C19 C8 C7 119.6(6) . .
C19 C8 H8A 120.2 . .
C7 C8 H8A 120.2 . .
C4 C9 C6 118.5(6) . .
C4 C9 N2 120.4(6) . .
C6 C9 N2 121.0(6) . .
C2 C10 C6 121.3(5) . .
C2 C10 H10A 119.4 . .
C6 C10 H10A 119.4 . .
C14 C11 C12 118.9(6) . .
C14 C11 H11A 120.5 . .
C12 C11 H11A 120.5 . .
C18 C12 C11 120.2(6) . .
C18 C12 H12A 119.9 . .
C11 C12 H12A 119.9 . .
C7 C13 C3 121.1(5) . .
C7 C13 N3 118.9(6) . .
C3 C13 N3 120.0(5) . .
C11 C14 C16 121.5(5) . .
C11 C14 N1 118.7(6) . .
C16 C14 N1 119.8(6) . .
O23 C15 O2 125.8(5) . .
O23 C15 C18 117.2(4) . .
O2 C15 C18 117.0(5) . .
C17 C16 C14 118.4(6) . .
C17 C16 H16A 120.8 . .
C14 C16 H16A 120.8 . .
C18 C17 C16 121.4(6) . .
C18 C17 H17A 119.3 . .
C16 C17 H17A 119.3 . .
C17 C18 C12 119.4(5) . .
C17 C18 C15 121.8(5) . .
C12 C18 C15 118.8(5) . .
C8 C19 C1 119.5(5) . .
C8 C19 C20 119.0(5) . .
C1 C19 C20 121.4(5) . .
O20 C20 O1 125.5(5) . .
O20 C20 C19 116.5(5) . .
O1 C20 C19 118.0(5) . .
O18 C21 O21 123.8(5) . .
O18 C21 C2 117.8(5) . .
O21 C21 C2 118.4(5) . .
C14 N1 H1B 120.0 . .
C14 N1 H1C 120.0 . .
H1B N1 H1C 120.0 . .
C9 N2 H2A 120.0 . .
C9 N2 H2B 120.0 . .
H2A N2 H2B 120.0 . .
C13 N3 H3B 120.0 . .
C13 N3 H3C 120.0 . .
H3B N3 H3C 120.0 . .
O1WA O1W Ni1 73.6(9) . .
O1W O1WA Ni1 85.8(10) . .
K3 O4W Ni1 71.8(11) 2_666 .

loop_
_geom_bond_atom_site_label_1
_geom_bond_atom_site_label_2
_geom_bond_distance
_geom_bond_site_symmetry_2
Mo1 O19 1.709(4) .
Mo1 O8 1.710(4) .
Mo1 O22 1.905(4) .
Mo1 O16 1.942(4) .
Mo1 O4 2.197(3) .
Mo1 O2 2.339(3) .
Mo1 Mo2 3.2651(6) .
Mo2 O25 1.712(4) .
Mo2 O3 1.721(4) .
Mo2 O16 1.895(4) .
Mo2 O12 1.926(3) .
Mo2 O4 2.230(3) .
Mo2 O23 2.284(3) .
Mo3 O9 1.705(4) .
Mo3 O27 1.718(4) .
Mo3 O12 1.905(4) .
Mo3 O11 1.949(4) .
Mo3 O14 2.205(3) .
Mo3 O20 2.279(4) .
Mo3 Mo6 3.2626(7) .
Mo4 O5 1.710(4) .
Mo4 O6 1.721(4) .
Mo4 O15 1.912(3) .
Mo4 O24 1.938(4) .
Mo4 O26 2.159(4) .
Mo4 O21 2.310(4) .
Mo4 Mo5 3.2832(6) .
Mo5 O10 1.713(4) .
Mo5 O7 1.720(4) .
Mo5 O22 1.903(4) .
Mo5 O24 1.952(4) .
Mo5 O26 2.224(3) .
Mo5 O18 2.301(3) .
Mo6 O13 1.709(4) .
Mo6 O17 1.733(4) .
Mo6 O15 1.909(3) .
Mo6 O11 1.928(4) .
Mo6 O14 2.184(3) .
Mo6 O1 2.329(4) .
As1 O14 1.794(3) .
As1 O4 1.794(3) .
As1 O26 1.796(3) .
Ni1 O6 1.973(4) 2_666
Ni1 O1WA 1.982(9) .
Ni1 O17 2.010(4) .
Ni1 K3 2.013(5) 2_666
Ni1 O3W 2.061(7) .
Ni1 O1W 2.061(7) .
Ni1 O2W 2.110(7) .
Ni1 O4W 2.118(11) .
K3 O4W 0.696(9) 2_666
K3 Ni1 2.013(5) 2_666
O1 C20 1.268(7) .
O2 C15 1.271(6) .
O6 Ni1 1.973(4) 2_666
O18 C21 1.259(6) .
O20 C20 1.256(6) .
O21 C21 1.265(6) .
O23 C15 1.254(6) .
C1 C19 1.386(8) .
C1 C3 1.394(8) .
C1 H1A 0.9300 .
C2 C10 1.377(8) .
C2 C5 1.397(8) .
C2 C21 1.490(7) .
C3 C13 1.354(9) .
C3 H3A 0.9300 .
C4 C5 1.387(8) .
C4 C9 1.385(9) .
C4 H4A 0.9300 .
C5 H5A 0.9300 .
C6 C10 1.378(8) .
C6 C9 1.389(8) .
C6 H6A 0.9300 .
C7 C13 1.356(8) .
C7 C8 1.402(8) .
C7 H7A 0.9300 .
C8 C19 1.375(9) .
C8 H8A 0.9300 .
C9 N2 1.403(7) .
C10 H10A 0.9300 .
C11 C14 1.373(9) .
C11 C12 1.395(8) .
C11 H11A 0.9300 .
C12 C18 1.383(8) .
C12 H12A 0.9300 .
C13 N3 1.463(7) .
C14 C16 1.383(9) .
C14 N1 1.463(7) .
C15 C18 1.496(7) .
C16 C17 1.380(8) .
C16 H16A 0.9300 .
C17 C18 1.372(8) .
C17 H17A 0.9300 .
C19 C20 1.507(7) .
N1 H1B 0.8600 .
N1 H1C 0.8600 .
N2 H2A 0.8600 .
N2 H2B 0.8600 .
N3 H3B 0.8600 .
N3 H3C 0.8600 .
O1W O1WA 0.730(9) .
O4W K3 0.696(9) 2_666
OW1 OW2 1.183(16) .

loop_
_geom_torsion_atom_site_label_1
_geom_torsion_atom_site_label_2
_geom_torsion_atom_site_label_3
_geom_torsion_atom_site_label_4
_geom_torsion
_geom_torsion_site_symmetry_4
O14 As1 O4 Mo1 165.27(19) .
O26 As1 O4 Mo1 68.6(2) .
O14 As1 O4 Mo2 -65.4(2) .
O26 As1 O4 Mo2 -162.1(2) .
O5 Mo4 O6 Ni1 143.5(6) 2_666
O15 Mo4 O6 Ni1 42.7(6) 2_666
O24 Mo4 O6 Ni1 -117.3(6) 2_666
O26 Mo4 O6 Ni1 -55.3(9) 2_666
O21 Mo4 O6 Ni1 -35.0(6) 2_666
Mo5 Mo4 O6 Ni1 -103.2(6) 2_666
O4 As1 O14 Mo6 -161.9(2) .
O26 As1 O14 Mo6 -64.5(2) .
O4 As1 O14 Mo3 62.6(2) .
O26 As1 O14 Mo3 160.0(2) .
O25 Mo2 O16 Mo1 88.7(2) .
O3 Mo2 O16 Mo1 -165.7(2) .
O12 Mo2 O16 Mo1 -41.6(4) .
O4 Mo2 O16 Mo1 0.51(17) .
O23 Mo2 O16 Mo1 -82.4(2) .
O13 Mo6 O17 Ni1 -136.1(4) .
O15 Mo6 O17 Ni1 -33.6(5) .
O11 Mo6 O17 Ni1 125.3(4) .
O14 Mo6 O17 Ni1 60.2(8) .
O1 Mo6 O17 Ni1 45.2(4) .
Mo3 Mo6 O17 Ni1 113.3(4) .
O14 As1 O26 Mo4 62.7(2) .
O4 As1 O26 Mo4 159.7(2) .
O14 As1 O26 Mo5 -160.2(2) .
O4 As1 O26 Mo5 -63.3(2) .
C19 C1 C3 C13 0.4(11) .
C9 C4 C5 C2 0.9(11) .
C10 C2 C5 C4 0.5(10) .
C21 C2 C5 C4 -179.0(6) .
C13 C7 C8 C19 1.2(11) .
C5 C4 C9 C6 -1.8(11) .
C5 C4 C9 N2 -179.6(7) .
C10 C6 C9 C4 1.3(10) .
C10 C6 C9 N2 179.1(6) .
C5 C2 C10 C6 -1.0(10) .
C21 C2 C10 C6 178.5(6) .
C9 C6 C10 C2 0.2(11) .
C14 C11 C12 C18 1.9(9) .
C8 C7 C13 C3 -3.2(11) .
C8 C7 C13 N3 178.4(6) .
C1 C3 C13 C7 2.4(11) .
C1 C3 C13 N3 -179.2(6) .
C12 C11 C14 C16 2.0(9) .
C12 C11 C14 N1 -177.6(5) .
Mo2 O23 C15 O2 -3.3(9) .
Mo2 O23 C15 C18 178.2(4) .
Mo1 O2 C15 O23 -3.2(8) .
Mo1 O2 C15 C18 175.2(3) .
C11 C14 C16 C17 -3.1(9) .
N1 C14 C16 C17 176.5(5) .
C14 C16 C17 C18 0.3(9) .
C16 C17 C18 C12 3.4(9) .
C16 C17 C18 C15 -175.0(5) .
C11 C12 C18 C17 -4.5(9) .
C11 C12 C18 C15 173.9(5) .
O23 C15 C18 C17 -146.0(6) .
O2 C15 C18 C17 35.4(8) .
O23 C15 C18 C12 35.6(8) .
O2 C15 C18 C12 -143.0(6) .
C7 C8 C19 C1 1.6(10) .
C7 C8 C19 C20 -175.8(6) .
C3 C1 C19 C8 -2.4(10) .
C3 C1 C19 C20 175.0(6) .
Mo3 O20 C20 O1 3.9(8) .
Mo3 O20 C20 C19 -175.7(3) .
Mo6 O1 C20 O20 -7.6(8) .
Mo6 O1 C20 C19 172.0(3) .
C8 C19 C20 O20 26.1(8) .
C1 C19 C20 O20 -151.3(6) .
C8 C19 C20 O1 -153.5(6) .
C1 C19 C20 O1 29.1(8) .
Mo5 O18 C21 O21 -15.9(8) .
Mo5 O18 C21 C2 163.0(4) .
Mo4 O21 C21 O18 10.5(8) .
Mo4 O21 C21 C2 -168.4(3) .
C10 C2 C21 O18 13.3(8) .
C5 C2 C21 O18 -167.2(6) .
C10 C2 C21 O21 -167.7(6) .
C5 C2 C21 O21 11.8(8) .
